data_4331145
loop_
_publ_author_name
'Ivan \<Salitro\<s'
'Roman Bo\<ca'
'Radovan Herchel'
'J\'an Moncol'
'Ivan Nemec'
'Mario Ruben'
'Franz Renz'

_publ_section_title
;
 Mixed-Valence Heptanuclear Iron Complexes with Ferromagnetic Interaction
;
_journal_name_full 'Inorganic Chemistry'
_journal_page_first 12755
_journal_page_last 12767
_journal_paper_doi 10.1021/ic3015833
_journal_volume 51
_journal_year 2012
_chemical_formula_moiety 'C24 H31 Cl Fe N3 O4, C3 H6 O'
_chemical_formula_sum 'C27 H37 Cl Fe N3 O5'
_chemical_formula_weight 574.90
_chemical_name_systematic
;
 ?
;
_space_group_IT_number 14
_symmetry_cell_setting monoclinic
_symmetry_space_group_name_Hall '-P 2ybc'
_symmetry_space_group_name_H-M 'P 1 21/c 1'
_atom_sites_solution_hydrogens geom
_atom_sites_solution_primary direct
_atom_sites_solution_secondary difmap
_audit_creation_method SHELXL-97
_cell_angle_alpha 90.00
_cell_angle_beta 93.124(3)
_cell_angle_gamma 90.00
_cell_formula_units_Z 4
_cell_length_a 7.5009(2)
_cell_length_b 13.0058(4)
_cell_length_c 28.1789(9)
_cell_measurement_reflns_used 14950
_cell_measurement_temperature 100(2)
_cell_measurement_theta_max 33.1767
_cell_measurement_theta_min 3.1249
_cell_volume 2744.91(14)
_computing_cell_refinement 'CrysAlis RED, Oxford Diffraction Ltd.'
_computing_data_collection 'CrysAlis CCD, Oxford Diffraction Ltd.'
_computing_data_reduction 'CrysAlis RED, Oxford Diffraction Ltd.'
_computing_molecular_graphics 'MERCURY (Macrae et al., 2006)'
_computing_publication_material ' enCIFer (Allen et al., 2004)'
_computing_structure_refinement 'SHELXL97 (Sheldrick, 2008)'
_computing_structure_solution 'SHELXS97 (Sheldrick, 2008)'
_diffrn_ambient_temperature 100(2)
_diffrn_detector_area_resol_mean 8.3611
_diffrn_measured_fraction_theta_full 0.998
_diffrn_measured_fraction_theta_max 0.998
_diffrn_measurement_device_type 'Xcalibur, Sapphire2, large Be window'
_diffrn_measurement_method
;
Rotation method data acquisition using omega and phi scans
;
_diffrn_radiation_monochromator graphite
_diffrn_radiation_source 'Enhance (Mo) x-ray Source'
_diffrn_radiation_type MoK\a
_diffrn_radiation_wavelength 0.71073
_diffrn_reflns_av_R_equivalents 0.0471
_diffrn_reflns_av_sigmaI/netI 0.0312
_diffrn_reflns_limit_h_max 8
_diffrn_reflns_limit_h_min -8
_diffrn_reflns_limit_k_max 11
_diffrn_reflns_limit_k_min -15
_diffrn_reflns_limit_l_max 33
_diffrn_reflns_limit_l_min -33
_diffrn_reflns_number 24561
_diffrn_reflns_theta_full 25.00
_diffrn_reflns_theta_max 25.00
_diffrn_reflns_theta_min 3.13
_exptl_absorpt_coefficient_mu 0.688
_exptl_absorpt_correction_T_max 0.8098
_exptl_absorpt_correction_T_min 0.7703
_exptl_absorpt_correction_type multi-scan
_exptl_absorpt_process_details
;
CrysAlis RED, Oxford Diffraction Ltd.,
Version 1.171.33.52 (release 06-11-2009 CrysAlis171 .NET)
(compiled Nov  6 2009,16:24:50)
empirical absorption correction using spherical harmonics,
 implemented in SCALE3 ABSPACK scaling algorithm.
;
_exptl_crystal_colour violet
_exptl_crystal_density_diffrn 1.391
_exptl_crystal_description prism
_exptl_crystal_F_000 1212
_exptl_crystal_size_max 0.40
_exptl_crystal_size_mid 0.40
_exptl_crystal_size_min 0.32
_refine_diff_density_max 0.386
_refine_diff_density_min -0.528
_refine_diff_density_rms 0.082
_refine_ls_extinction_method none
_refine_ls_goodness_of_fit_ref 1.258
_refine_ls_hydrogen_treatment constr
_refine_ls_matrix_type full
_refine_ls_number_parameters 338
_refine_ls_number_reflns 4818
_refine_ls_number_restraints 0
_refine_ls_restrained_S_all 1.258
_refine_ls_R_factor_all 0.0687
_refine_ls_R_factor_gt 0.0599
_refine_ls_shift/su_max 0.000
_refine_ls_shift/su_mean 0.000
_refine_ls_structure_factor_coef Fsqd
_refine_ls_weighting_details 'calc w=1/[\s^2^(Fo^2^)+(0.0275P)^2^+9.5589P] where P=(Fo^2^+2Fc^2^)/3'
_refine_ls_weighting_scheme calc
_refine_ls_wR_factor_gt 0.1344
_refine_ls_wR_factor_ref 0.1369
_reflns_number_gt 4230
_reflns_number_total 4818
_reflns_threshold_expression >2sigma(I)
_cod_data_source_file ic3015833_si_002_1.cif
_cod_data_source_block 2b
_cod_database_code 4331145

loop_
_symmetry_equiv_pos_as_xyz
'x, y, z'
'-x, y+1/2, -z+1/2'
'-x, -y, -z'
'x, -y-1/2, z-1/2'

loop_
_atom_site_label
_atom_site_type_symbol
_atom_site_fract_x
_atom_site_fract_y
_atom_site_fract_z
_atom_site_U_iso_or_equiv
_atom_site_adp_type
_atom_site_occupancy
_atom_site_symmetry_multiplicity
_atom_site_calc_flag
_atom_site_refinement_flags
C1 C 0.8858(5) 0.3094(3) 0.10679(15) 0.0202(9) Uani 1 1 d .
C2 C 0.8431(5) 0.3652(3) 0.06429(16) 0.0228(9) Uani 1 1 d .
C3 C 0.8091(6) 0.4698(3) 0.06577(18) 0.0298(11) Uani 1 1 d .
H3 H 0.7735 0.5055 0.0374 0.036 Uiso 1 1 calc R
C4 C 0.8270(6) 0.5231(4) 0.10873(19) 0.0311(11) Uani 1 1 d .
H4 H 0.8039 0.5949 0.1095 0.037 Uiso 1 1 calc R
C5 C 0.8775(6) 0.4723(3) 0.14967(18) 0.0294(11) Uani 1 1 d .
H5 H 0.8944 0.5098 0.1785 0.035 Uiso 1 1 calc R
C6 C 0.9049(5) 0.3649(3) 0.14972(16) 0.0215(9) Uani 1 1 d .
C7 C 0.9615(5) 0.3164(3) 0.19422(16) 0.0246(10) Uani 1 1 d .
H7 H 1.0036 0.3599 0.2195 0.029 Uiso 1 1 calc R
C8 C 1.0452(6) 0.1798(4) 0.24698(15) 0.0289(11) Uani 1 1 d .
H8A H 0.9631 0.1318 0.2622 0.035 Uiso 1 1 calc R
H8B H 1.0725 0.2373 0.2693 0.035 Uiso 1 1 calc R
C9 C 1.2177(6) 0.1238(4) 0.23600(16) 0.0334(12) Uani 1 1 d .
H9A H 1.2989 0.1746 0.2224 0.040 Uiso 1 1 calc R
H9B H 1.2752 0.1002 0.2665 0.040 Uiso 1 1 calc R
C10 C 1.2048(6) 0.0325(4) 0.20279(17) 0.0335(11) Uani 1 1 d .
H10A H 1.3247 0.0016 0.2007 0.040 Uiso 1 1 calc R
H10B H 1.1259 -0.0201 0.2160 0.040 Uiso 1 1 calc R
C11 C 1.1756(6) -0.0191(4) 0.11940(17) 0.0317(11) Uani 1 1 d .
H11A H 1.1250 -0.0857 0.1290 0.038 Uiso 1 1 calc R
H11B H 1.3067 -0.0272 0.1187 0.038 Uiso 1 1 calc R
C12 C 1.1004(6) 0.0086(4) 0.07046(16) 0.0301(11) Uani 1 1 d .
H12A H 1.1644 -0.0316 0.0469 0.036 Uiso 1 1 calc R
H12B H 1.1245 0.0823 0.0647 0.036 Uiso 1 1 calc R
C13 C 0.9008(6) -0.0104(4) 0.06200(16) 0.0276(10) Uani 1 1 d .
H13A H 0.8476 0.0450 0.0417 0.033 Uiso 1 1 calc R
H13B H 0.8813 -0.0766 0.0451 0.033 Uiso 1 1 calc R
C14 C 0.7253(6) -0.0944(3) 0.11706(15) 0.0219(9) Uani 1 1 d .
H14 H 0.7106 -0.1450 0.0929 0.026 Uiso 1 1 calc R
C15 C 0.6468(5) -0.1159(3) 0.16143(15) 0.0213(9) Uani 1 1 d .
C16 C 0.5276(6) -0.1999(3) 0.16309(16) 0.0267(10) Uani 1 1 d .
H16 H 0.4991 -0.2384 0.1351 0.032 Uiso 1 1 calc R
C17 C 0.4527(6) -0.2263(4) 0.20455(17) 0.0296(11) Uani 1 1 d .
H17 H 0.3711 -0.2821 0.2050 0.036 Uiso 1 1 calc R
C18 C 0.4961(6) -0.1713(3) 0.24617(16) 0.0246(10) Uani 1 1 d .
H18 H 0.4445 -0.1905 0.2749 0.029 Uiso 1 1 calc R
C19 C 0.6127(5) -0.0894(3) 0.24603(14) 0.0181(9) Uani 1 1 d .
C20 C 0.6913(5) -0.0590(3) 0.20314(14) 0.0183(9) Uani 1 1 d .
C21 C 0.8193(6) 0.3586(3) -0.02069(16) 0.0298(11) Uani 1 1 d .
H21A H 0.9081 0.4147 -0.0221 0.036 Uiso 1 1 calc R
H21B H 0.6983 0.3887 -0.0253 0.036 Uiso 1 1 calc R
C22 C 0.8488(7) 0.2805(4) -0.05840(17) 0.0353(12) Uani 1 1 d .
H22A H 0.9673 0.2496 -0.0529 0.053 Uiso 1 1 calc R
H22B H 0.8411 0.3138 -0.0896 0.053 Uiso 1 1 calc R
H22C H 0.7574 0.2268 -0.0574 0.053 Uiso 1 1 calc R
C23 C 0.5899(6) -0.0607(3) 0.32874(15) 0.0256(10) Uani 1 1 d .
H23A H 0.6314 -0.1301 0.3386 0.031 Uiso 1 1 calc R
H23B H 0.4580 -0.0617 0.3248 0.031 Uiso 1 1 calc R
C24 C 0.6494(6) 0.0173(4) 0.36574(16) 0.0290(10) Uani 1 1 d .
H24A H 0.7794 0.0138 0.3712 0.044 Uiso 1 1 calc R
H24B H 0.5924 0.0026 0.3955 0.044 Uiso 1 1 calc R
H24C H 0.6153 0.0863 0.3546 0.044 Uiso 1 1 calc R
N1 N 0.9595(5) 0.2200(3) 0.20233(12) 0.0227(8) Uani 1 1 d .
N2 N 1.1346(4) 0.0608(3) 0.15491(12) 0.0213(8) Uani 1 1 d .
H1N2 H 1.1996 0.1184 0.1467 0.026 Uiso 1 1 calc R
N3 N 0.8135(4) -0.0132(3) 0.10701(12) 0.0200(8) Uani 1 1 d .
O1 O 0.9136(4) 0.2101(2) 0.10410(10) 0.0195(6) Uani 1 1 d .
O2 O 0.8040(4) 0.0175(2) 0.20452(10) 0.0189(6) Uani 1 1 d .
O3 O 0.8381(4) 0.3073(2) 0.02393(10) 0.0277(7) Uani 1 1 d .
O4 O 0.6649(4) -0.0325(2) 0.28493(10) 0.0217(6) Uani 1 1 d .
Cl1 Cl 0.55197(13) 0.16570(8) 0.14698(4) 0.0250(3) Uani 1 1 d .
Fe1 Fe 0.85020(7) 0.11233(4) 0.15321(2) 0.01660(16) Uani 1 1 d .
C1S C 0.3860(6) 0.2486(4) 0.00539(17) 0.0305(11) Uani 1 1 d .
C2S C 0.3251(7) 0.3071(4) 0.04671(19) 0.0407(13) Uani 1 1 d .
H2S1 H 0.2939 0.3773 0.0368 0.061 Uiso 1 1 calc R
H2S2 H 0.4210 0.3092 0.0717 0.061 Uiso 1 1 calc R
H2S3 H 0.2201 0.2733 0.0589 0.061 Uiso 1 1 calc R
C3S C 0.4847(6) 0.1504(4) 0.01557(18) 0.0324(11) Uani 1 1 d .
H3S1 H 0.4954 0.1120 -0.0141 0.049 Uiso 1 1 calc R
H3S2 H 0.4193 0.1089 0.0379 0.049 Uiso 1 1 calc R
H3S3 H 0.6041 0.1659 0.0296 0.049 Uiso 1 1 calc R
O1S O 0.3575(6) 0.2793(3) -0.03492(13) 0.0533(11) Uani 1 1 d .

loop_
_atom_site_aniso_label
_atom_site_aniso_U_11
_atom_site_aniso_U_22
_atom_site_aniso_U_33
_atom_site_aniso_U_23
_atom_site_aniso_U_13
_atom_site_aniso_U_12
C1 0.0093(19) 0.019(2) 0.033(2) 0.0006(18) 0.0065(17) -0.0023(16)
C2 0.013(2) 0.019(2) 0.036(3) 0.0044(19) 0.0044(18) -0.0026(17)
C3 0.018(2) 0.025(2) 0.048(3) 0.013(2) 0.005(2) -0.0005(19)
C4 0.018(2) 0.017(2) 0.059(3) 0.000(2) 0.014(2) -0.0021(18)
C5 0.021(2) 0.021(2) 0.048(3) -0.008(2) 0.014(2) -0.0061(19)
C6 0.0104(19) 0.017(2) 0.038(3) -0.0033(18) 0.0083(18) -0.0052(16)
C7 0.018(2) 0.029(3) 0.028(2) -0.0085(19) 0.0084(18) -0.0130(19)
C8 0.028(2) 0.038(3) 0.020(2) 0.001(2) -0.0014(19) -0.014(2)
C9 0.018(2) 0.053(3) 0.029(2) 0.013(2) -0.0031(19) -0.011(2)
C10 0.018(2) 0.045(3) 0.038(3) 0.013(2) 0.001(2) 0.004(2)
C11 0.023(2) 0.031(3) 0.042(3) 0.003(2) 0.010(2) 0.008(2)
C12 0.034(3) 0.027(2) 0.031(3) 0.000(2) 0.014(2) 0.003(2)
C13 0.032(3) 0.026(2) 0.026(2) 0.0005(19) 0.008(2) 0.006(2)
C14 0.024(2) 0.015(2) 0.026(2) -0.0026(17) -0.0018(18) 0.0031(18)
C15 0.018(2) 0.018(2) 0.027(2) 0.0024(18) 0.0000(17) 0.0077(18)
C16 0.027(2) 0.020(2) 0.033(2) -0.0008(19) -0.004(2) -0.0051(19)
C17 0.027(2) 0.023(2) 0.038(3) 0.002(2) -0.001(2) -0.011(2)
C18 0.018(2) 0.026(2) 0.030(2) 0.005(2) 0.0023(18) 0.0029(19)
C19 0.0146(19) 0.015(2) 0.025(2) 0.0023(17) 0.0002(16) 0.0009(16)
C20 0.0115(19) 0.017(2) 0.026(2) 0.0025(17) -0.0001(16) 0.0024(16)
C21 0.029(2) 0.026(2) 0.035(3) 0.014(2) -0.002(2) -0.004(2)
C22 0.041(3) 0.035(3) 0.030(3) 0.012(2) -0.001(2) -0.005(2)
C23 0.023(2) 0.027(2) 0.028(2) 0.003(2) 0.0099(19) -0.0028(19)
C24 0.034(3) 0.027(2) 0.027(2) -0.001(2) 0.008(2) -0.001(2)
N1 0.0186(18) 0.027(2) 0.0232(19) -0.0041(16) 0.0050(15) -0.0079(15)
N2 0.0115(17) 0.0245(19) 0.0281(19) 0.0045(16) 0.0030(14) 0.0006(14)
N3 0.0183(18) 0.0222(19) 0.0200(18) -0.0020(15) 0.0039(14) 0.0021(15)
O1 0.0193(15) 0.0160(15) 0.0237(15) 0.0033(12) 0.0046(12) -0.0001(12)
O2 0.0180(14) 0.0197(15) 0.0191(14) 0.0032(12) 0.0019(11) -0.0043(12)
O3 0.0334(17) 0.0224(16) 0.0268(17) 0.0079(13) -0.0016(14) -0.0020(14)
O4 0.0200(15) 0.0221(15) 0.0235(16) 0.0016(12) 0.0046(12) -0.0050(12)
Cl1 0.0180(5) 0.0244(6) 0.0329(6) -0.0006(5) 0.0043(4) 0.0023(4)
Fe1 0.0126(3) 0.0173(3) 0.0200(3) 0.0006(2) 0.0025(2) -0.0004(2)
C1S 0.024(2) 0.031(3) 0.036(3) 0.000(2) 0.003(2) -0.007(2)
C2S 0.048(3) 0.032(3) 0.042(3) 0.001(2) 0.004(2) 0.010(2)
C3S 0.020(2) 0.031(3) 0.046(3) -0.001(2) 0.007(2) -0.004(2)
O1S 0.080(3) 0.042(2) 0.036(2) -0.0038(18) -0.010(2) 0.010(2)

loop_
_atom_type_symbol
_atom_type_description
_atom_type_scat_dispersion_real
_atom_type_scat_dispersion_imag
_atom_type_scat_source
C C 0.0033 0.0016 'International Tables Vol C Tables 4.2.6.8 and 6.1.1.4'
H H 0.0000 0.0000 'International Tables Vol C Tables 4.2.6.8 and 6.1.1.4'
N N 0.0061 0.0033 'International Tables Vol C Tables 4.2.6.8 and 6.1.1.4'
O O 0.0106 0.0060 'International Tables Vol C Tables 4.2.6.8 and 6.1.1.4'
Cl Cl 0.1484 0.1585 'International Tables Vol C Tables 4.2.6.8 and 6.1.1.4'
Fe Fe 0.3463 0.8444 'International Tables Vol C Tables 4.2.6.8 and 6.1.1.4'

loop_
_geom_angle_atom_site_label_1
_geom_angle_atom_site_label_2
_geom_angle_atom_site_label_3
_geom_angle
O1 C1 C6 123.1(4)
O1 C1 C2 118.9(4)
C6 C1 C2 117.9(4)
O3 C2 C3 124.8(4)
O3 C2 C1 114.5(4)
C3 C2 C1 120.7(4)
C2 C3 C4 120.3(4)
C2 C3 H3 119.8
C4 C3 H3 119.8
C5 C4 C3 120.2(4)
C5 C4 H4 119.9
C3 C4 H4 119.9
C4 C5 C6 120.9(4)
C4 C5 H5 119.6
C6 C5 H5 119.6
C1 C6 C5 119.9(4)
C1 C6 C7 122.1(4)
C5 C6 C7 118.0(4)
N1 C7 C6 125.4(4)
N1 C7 H7 117.3
C6 C7 H7 117.3
N1 C8 C9 109.2(3)
N1 C8 H8A 109.8
C9 C8 H8A 109.8
N1 C8 H8B 109.8
C9 C8 H8B 109.8
H8A C8 H8B 108.3
C10 C9 C8 118.2(4)
C10 C9 H9A 107.8
C8 C9 H9A 107.8
C10 C9 H9B 107.8
C8 C9 H9B 107.8
H9A C9 H9B 107.1
N2 C10 C9 112.3(4)
N2 C10 H10A 109.1
C9 C10 H10A 109.1
N2 C10 H10B 109.1
C9 C10 H10B 109.1
H10A C10 H10B 107.9
N2 C11 C12 111.7(4)
N2 C11 H11A 109.3
C12 C11 H11A 109.3
N2 C11 H11B 109.3
C12 C11 H11B 109.3
H11A C11 H11B 107.9
C11 C12 C13 114.9(4)
C11 C12 H12A 108.5
C13 C12 H12A 108.5
C11 C12 H12B 108.5
C13 C12 H12B 108.5
H12A C12 H12B 107.5
N3 C13 C12 110.6(4)
N3 C13 H13A 109.5
C12 C13 H13A 109.5
N3 C13 H13B 109.5
C12 C13 H13B 109.5
H13A C13 H13B 108.1
N3 C14 C15 126.3(4)
N3 C14 H14 116.9
C15 C14 H14 116.9
C16 C15 C20 119.9(4)
C16 C15 C14 118.0(4)
C20 C15 C14 122.1(4)
C17 C16 C15 120.8(4)
C17 C16 H16 119.6
C15 C16 H16 119.6
C16 C17 C18 120.0(4)
C16 C17 H17 120.0
C18 C17 H17 120.0
C19 C18 C17 120.8(4)
C19 C18 H18 119.6
C17 C18 H18 119.6
O4 C19 C18 124.9(4)
O4 C19 C20 114.6(3)
C18 C19 C20 120.5(4)
O2 C20 C15 123.2(4)
O2 C20 C19 118.8(4)
C15 C20 C19 117.9(4)
O3 C21 C22 107.3(4)
O3 C21 H21A 110.3
C22 C21 H21A 110.3
O3 C21 H21B 110.3
C22 C21 H21B 110.3
H21A C21 H21B 108.5
C21 C22 H22A 109.5
C21 C22 H22B 109.5
H22A C22 H22B 109.5
C21 C22 H22C 109.5
H22A C22 H22C 109.5
H22B C22 H22C 109.5
O4 C23 C24 108.0(3)
O4 C23 H23A 110.1
C24 C23 H23A 110.1
O4 C23 H23B 110.1
C24 C23 H23B 110.1
H23A C23 H23B 108.4
C23 C24 H24A 109.5
C23 C24 H24B 109.5
H24A C24 H24B 109.5
C23 C24 H24C 109.5
H24A C24 H24C 109.5
H24B C24 H24C 109.5
C7 N1 C8 119.5(4)
C7 N1 Fe1 123.0(3)
C8 N1 Fe1 117.5(3)
C10 N2 C11 111.5(4)
C10 N2 Fe1 112.9(3)
C11 N2 Fe1 115.3(3)
C10 N2 H1N2 105.4
C11 N2 H1N2 105.4
Fe1 N2 H1N2 105.4
C14 N3 C13 118.2(4)
C14 N3 Fe1 123.7(3)
C13 N3 Fe1 118.0(3)
C1 O1 Fe1 123.6(3)
C20 O2 Fe1 127.1(2)
C2 O3 C21 118.4(3)
C19 O4 C23 116.4(3)
O2 Fe1 O1 175.74(12)
O2 Fe1 N3 86.84(13)
O1 Fe1 N3 95.51(13)
O2 Fe1 N1 90.67(13)
O1 Fe1 N1 86.09(13)
N3 Fe1 N1 163.75(14)
O2 Fe1 N2 90.13(12)
O1 Fe1 N2 86.65(12)
N3 Fe1 N2 82.69(13)
N1 Fe1 N2 81.26(13)
O2 Fe1 Cl1 92.04(9)
O1 Fe1 Cl1 91.28(9)
N3 Fe1 Cl1 95.26(10)
N1 Fe1 Cl1 100.88(10)
N2 Fe1 Cl1 176.93(10)
O1S C1S C2S 121.3(5)
O1S C1S C3S 121.4(5)
C2S C1S C3S 117.2(4)
C1S C2S H2S1 109.5
C1S C2S H2S2 109.5
H2S1 C2S H2S2 109.5
C1S C2S H2S3 109.5
H2S1 C2S H2S3 109.5
H2S2 C2S H2S3 109.5
C1S C3S H3S1 109.5
C1S C3S H3S2 109.5
H3S1 C3S H3S2 109.5
C1S C3S H3S3 109.5
H3S1 C3S H3S3 109.5
H3S2 C3S H3S3 109.5

loop_
_geom_bond_atom_site_label_1
_geom_bond_atom_site_label_2
_geom_bond_distance
C1 O1 1.310(5)
C1 C6 1.410(6)
C1 C2 1.422(6)
C2 O3 1.363(5)
C2 C3 1.385(6)
C3 C4 1.395(7)
C3 H3 0.9500
C4 C5 1.364(7)
C4 H4 0.9500
C5 C6 1.412(6)
C5 H5 0.9500
C6 C7 1.447(6)
C7 N1 1.275(6)
C7 H7 0.9500
C8 N1 1.477(6)
C8 C9 1.532(7)
C8 H8A 0.9900
C8 H8B 0.9900
C9 C10 1.512(7)
C9 H9A 0.9900
C9 H9B 0.9900
C10 N2 1.468(6)
C10 H10A 0.9900
C10 H10B 0.9900
C11 N2 1.486(6)
C11 C12 1.505(7)
C11 H11A 0.9900
C11 H11B 0.9900
C12 C13 1.523(6)
C12 H12A 0.9900
C12 H12B 0.9900
C13 N3 1.460(5)
C13 H13A 0.9900
C13 H13B 0.9900
C14 N3 1.285(5)
C14 C15 1.438(6)
C14 H14 0.9500
C15 C16 1.413(6)
C15 C20 1.414(6)
C16 C17 1.367(6)
C16 H16 0.9500
C17 C18 1.397(6)
C17 H17 0.9500
C18 C19 1.378(6)
C18 H18 0.9500
C19 O4 1.363(5)
C19 C20 1.429(6)
C20 O2 1.305(5)
C21 O3 1.424(5)
C21 C22 1.496(7)
C21 H21A 0.9900
C21 H21B 0.9900
C22 H22A 0.9800
C22 H22B 0.9800
C22 H22C 0.9800
C23 O4 1.432(5)
C23 C24 1.505(6)
C23 H23A 0.9900
C23 H23B 0.9900
C24 H24A 0.9800
C24 H24B 0.9800
C24 H24C 0.9800
N1 Fe1 2.103(3)
N2 Fe1 2.234(3)
N2 H1N2 0.9300
N3 Fe1 2.097(3)
O1 Fe1 1.957(3)
O2 Fe1 1.946(3)
Cl1 Fe1 2.3396(11)
C1S O1S 1.212(6)
C1S C2S 1.484(7)
C1S C3S 1.496(7)
C2S H2S1 0.9800
C2S H2S2 0.9800
C2S H2S3 0.9800
C3S H3S1 0.9800
C3S H3S2 0.9800
C3S H3S3 0.9800
